data_4334489
loop_
_publ_author_name
'Aimee J. Gamble'
'Jason M. Lynam'
'Robert J. Thatcher'
'Paul H. Walton'
'Adrian C. Whitwood'

_publ_contact_author_address
;Department of Chemistry
University of York
Heslington 
York
YO10 5DD
UK
;
_publ_contact_author_email jason.lynam@york.ac.uk
_publ_contact_author_fax +44(0)1904322516
_publ_contact_author_name 'Jason Lynam'
_publ_contact_author_phone +44(0)1904322534
_publ_section_title
;
 cis-1,3,5-Triaminocyclohexane as a Facially Capping Ligand for
 Ruthenium(II)
;
_journal_name_full 'Inorganic Chemistry'
_journal_page_first 4517
_journal_page_last 4527
_journal_paper_doi 10.1021/ic302819j
_journal_volume 52
_journal_year 2013
_chemical_absolute_configuration ad
_chemical_formula_moiety 'C32 H39 Cl N3 P2 Ru, F6 P'
_chemical_formula_sum 'C32 H39 Cl F6 N3 P3 Ru'
_chemical_formula_weight 809.09
_space_group_crystal_system trigonal
_space_group_IT_number 158
_space_group_name_Hall 'P 3 -2"c'
_space_group_name_H-M_alt 'P 3 c 1'
_symmetry_space_group_name_Hall 'P 3 -2"c'
_symmetry_space_group_name_H-M 'P 3 c 1'
_atom_sites_solution_hydrogens geom
_atom_sites_solution_primary direct
_atom_sites_solution_secondary difmap
_audit_creation_date 2011-04-27
_audit_creation_method
;
  Olex2 1.1
  (compiled 2011.02.15 svn.r1672, GUI svn.r3494)
;
_cell_angle_alpha 90.00
_cell_angle_beta 90.00
_cell_angle_gamma 120.00
_cell_formula_units_Z 6
_cell_length_a 18.9550(7)
_cell_length_b 18.9550(7)
_cell_length_c 16.9765(6)
_cell_measurement_reflns_used 5537
_cell_measurement_temperature 110.0
_cell_measurement_theta_max 29.0017
_cell_measurement_theta_min 3.2153
_cell_volume 5282.3(3)
_computing_cell_refinement
;
CrysAlisPro, Oxford Diffraction Ltd.,
Version 1.171.34.44 (release 25-10-2010 CrysAlis171 .NET)
(compiled Oct 25 2010,18:11:34)
;
_computing_data_collection
;
CrysAlisPro, Oxford Diffraction Ltd.,
Version 1.171.34.44 (release 25-10-2010 CrysAlis171 .NET)
(compiled Oct 25 2010,18:11:34)
;
_computing_data_reduction
;
CrysAlisPro, Oxford Diffraction Ltd.,
Version 1.171.34.44 (release 25-10-2010 CrysAlis171 .NET)
(compiled Oct 25 2010,18:11:34)
;
_computing_molecular_graphics
;
O. V. Dolomanov, L. J. Bourhis, R. J. Gildea, J. A. K. Howard and H. Puschmann,
OLEX2: a complete structure solution, refinement and analysis program.
J. Appl. Cryst. (2009). 42, 339-341.
;
_computing_publication_material
;
O. V. Dolomanov, L. J. Bourhis, R. J. Gildea, J. A. K. Howard and H. Puschmann,
OLEX2: a complete structure solution, refinement and analysis program.
J. Appl. Cryst. (2009). 42, 339-341.
;
_computing_structure_refinement 'SHELXL-97 (Sheldrick, 1997)'
_computing_structure_solution 'smtbx-flip (Bourhis, 2008)'
_diffrn_ambient_temperature 110.0
_diffrn_detector_area_resol_mean 16.1450
_diffrn_measured_fraction_theta_full 0.996
_diffrn_measured_fraction_theta_max 0.876
_diffrn_measurement_details
;
  1 omega  -50.00  -11.00   1.0000   45.0000
omega____ theta____ kappa____ phi______ frames
    -      -17.6140  133.0000  -64.0000 39

  2 omega  -50.00   25.00   1.0000   45.0000
omega____ theta____ kappa____ phi______ frames
    -       18.8640  -37.0000  150.0000 75
;
_diffrn_measurement_device_type 'SuperNova, Single source at offset), Eos'
_diffrn_measurement_method '\w scans'
_diffrn_orient_matrix_UB_11 0.0183254000
_diffrn_orient_matrix_UB_12 0.0376736000
_diffrn_orient_matrix_UB_13 -0.0203867000
_diffrn_orient_matrix_UB_21 -0.0383702000
_diffrn_orient_matrix_UB_22 -0.0020945000
_diffrn_orient_matrix_UB_23 -0.0025970000
_diffrn_orient_matrix_UB_31 0.0076437000
_diffrn_orient_matrix_UB_32 0.0209681000
_diffrn_orient_matrix_UB_33 0.0363921000
_diffrn_radiation_monochromator mirror
_diffrn_radiation_type 'Mo K\a'
_diffrn_radiation_wavelength 0.7107
_diffrn_reflns_av_R_equivalents 0.0334
_diffrn_reflns_av_unetI/netI 0.0439
_diffrn_reflns_limit_h_max 16
_diffrn_reflns_limit_h_min -21
_diffrn_reflns_limit_k_max 25
_diffrn_reflns_limit_k_min -23
_diffrn_reflns_limit_l_max 23
_diffrn_reflns_limit_l_min -12
_diffrn_reflns_number 11946
_diffrn_reflns_theta_full 25.32
_diffrn_reflns_theta_max 29.00
_diffrn_reflns_theta_min 3.22
_diffrn_source 'SuperNova (Mo) x-ray Source'
_exptl_absorpt_coefficient_mu 0.717
_exptl_absorpt_correction_T_max 1.00000
_exptl_absorpt_correction_T_min 0.92544
_exptl_absorpt_correction_type multi-scan
_exptl_absorpt_process_details
;
CrysAlisPro, Oxford Diffraction Ltd.,
Version 1.171.34.44 (release 25-10-2010 CrysAlis171 .NET)
(compiled Oct 25 2010,18:11:34)
empirical absorption correction using spherical harmonics,
 implemented in SCALE3 ABSPACK scaling algorithm.
;
_exptl_crystal_colour 'clear light yellow'
_exptl_crystal_colour_lustre clear
_exptl_crystal_colour_modifier light
_exptl_crystal_colour_primary yellow
_exptl_crystal_density_diffrn 1.526
_exptl_crystal_description needle
_exptl_crystal_F_000 2472
_exptl_crystal_size_max 0.1754
_exptl_crystal_size_mid 0.099
_exptl_crystal_size_min 0.0707
_platon_squeeze_details
;
;
_refine_diff_density_max 0.844
_refine_diff_density_min -0.487
_refine_diff_density_rms 0.080
_refine_ls_abs_structure_details 'Flack H D (1983), Acta Cryst. A39, 876-881'
_refine_ls_abs_structure_Flack -0.04(4)
_refine_ls_extinction_method none
_refine_ls_goodness_of_fit_ref 1.044
_refine_ls_hydrogen_treatment constr
_refine_ls_matrix_type full
_refine_ls_number_parameters 511
_refine_ls_number_reflns 5256
_refine_ls_number_restraints 13
_refine_ls_restrained_S_all 1.043
_refine_ls_R_factor_all 0.0486
_refine_ls_R_factor_gt 0.0417
_refine_ls_shift/su_max 0.001
_refine_ls_shift/su_mean 0.000
_refine_ls_structure_factor_coef Fsqd
_refine_ls_weighting_details 'calc w=1/[\s^2^(Fo^2^)+(0.0518P)^2^+3.2160P] where P=(Fo^2^+2Fc^2^)/3'
_refine_ls_weighting_scheme calc
_refine_ls_wR_factor_gt 0.0987
_refine_ls_wR_factor_ref 0.1040
_reflns_number_gt 4643
_reflns_number_total 5256
_reflns_threshold_expression >2sigma(I)
_cod_data_source_file ic302819j_si_002_06.cif
_cod_data_source_block Complex3b
_cod_original_cell_volume 5282.3(5)
_cod_database_code 4334489
_chemical_oxdiff_formula 'C33 H41 Cl F6 N3 P3 Ru'
_chemical_oxdiff_usercomment 'Aimee's ajg263'
_reflns_odcompleteness_completeness 99.60
_reflns_odcompleteness_iscentric 1
_reflns_odcompleteness_theta 26.32

loop_
_space_group_symop_id
_space_group_symop_operation_xyz
1 'x, y, z'
2 '-y, x-y, z'
3 '-x+y, -x, z'
4 '-x+y, y, z+1/2'
5 'x, x-y, z+1/2'
6 '-y, -x, z+1/2'

loop_
_atom_site_label
_atom_site_type_symbol
_atom_site_fract_x
_atom_site_fract_y
_atom_site_fract_z
_atom_site_U_iso_or_equiv
_atom_site_adp_type
_atom_site_occupancy
_atom_site_symmetry_multiplicity
_atom_site_calc_flag
_atom_site_refinement_flags
_atom_site_disorder_assembly
_atom_site_disorder_group
H1 H -0.7681 -0.6658 -0.9607 0.043 Uiso 1 1 calc R . .
H1a H -0.6679 -0.6214 -0.8692 0.036 Uiso 1 1 calc R . .
H1b H -0.7134 -0.7116 -0.8694 0.036 Uiso 1 1 calc R . .
H2a H -0.8203 -0.5844 -0.9324 0.042 Uiso 1 1 calc R . .
H2b H -0.7322 -0.5418 -0.8925 0.042 Uiso 1 1 calc R . .
H2c H -0.7908 -0.5749 -0.6986 0.043 Uiso 1 1 calc R . .
H2d H -0.7217 -0.5276 -0.7526 0.043 Uiso 1 1 calc R . .
H3 H -0.8358 -0.5420 -0.8091 0.044 Uiso 1 1 calc R . .
H3a H -0.8605 -0.8057 -0.7532 0.042 Uiso 1 1 calc R . .
H3b H -0.8824 -0.7587 -0.6988 0.042 Uiso 1 1 calc R . .
H4a H -0.9471 -0.6667 -0.8341 0.042 Uiso 1 1 calc R . .
H4b H -0.9256 -0.6665 -0.7431 0.042 Uiso 1 1 calc R . .
H5 H -0.9601 -0.7914 -0.8089 0.041 Uiso 1 1 calc R . .
H6a H -0.8559 -0.7907 -0.8927 0.041 Uiso 1 1 calc R . .
H6b H -0.9021 -0.7486 -0.9324 0.041 Uiso 1 1 calc R . .
H7a H -0.5696 -0.7341 -0.6335 0.040 Uiso 0.50 1 calc PR A 1
H7Aa H -0.6177 -0.7072 -0.5875 0.036 Uiso 0.50 1 calc PR B 2
H7Ab H -0.5779 -0.7503 -0.6370 0.036 Uiso 0.50 1 calc PR B 2
H7b H -0.5325 -0.6903 -0.7164 0.040 Uiso 0.50 1 calc PR A 1
H8a H -0.4960 -0.5836 -0.6348 0.041 Uiso 0.50 1 calc PR A 1
H8Aa H -0.5058 -0.6389 -0.7162 0.039 Uiso 0.50 1 calc PR B 2
H8Ab H -0.5016 -0.5969 -0.6328 0.039 Uiso 0.50 1 calc PR B 2
H8b H -0.5805 -0.6285 -0.5877 0.041 Uiso 0.50 1 calc PR A 1
H10 H -0.5535 -0.7060 -0.8405 0.060 Uiso 0.50 1 calc PR A 1
H10A H -0.5510 -0.7752 -0.7504 0.048 Uiso 0.50 1 calc PR B 2
H11 H -0.5494 -0.7603 -0.9630 0.076 Uiso 0.50 1 calc PR A 1
H11A H -0.5220 -0.8360 -0.8560 0.076 Uiso 0.50 1 calc PR B 2
H12 H -0.6623 -0.8807 -1.0074 0.074 Uiso 0.50 1 calc PR A 1
H12A H -0.6203 -0.9054 -0.9532 0.074 Uiso 0.50 1 calc PR B 2
H13 H -0.7794 -0.9469 -0.9292 0.064 Uiso 0.50 1 calc PR A 1
H13A H -0.7476 -0.9140 -0.9447 0.064 Uiso 0.50 1 calc PR B 2
H14 H -0.7835 -0.8926 -0.8067 0.046 Uiso 0.50 1 calc PR A 1
H14A H -0.7766 -0.8533 -0.8391 0.046 Uiso 0.50 1 calc PR B 2
H16 H -0.8303 -0.8373 -0.6295 0.048 Uiso 0.50 1 calc PR A 1
H16A H -0.8373 -0.8199 -0.6045 0.048 Uiso 0.50 1 calc PR B 2
H17 H -0.8975 -0.9602 -0.5600 0.057 Uiso 0.50 1 calc PR A 1
H17A H -0.9184 -0.9360 -0.5323 0.067 Uiso 0.50 1 calc PR B 2
H18 H -0.8390 -1.0431 -0.5499 0.048 Uiso 0.50 1 calc PR A 1
H18A H -0.8914 -1.0418 -0.5260 0.053 Uiso 0.50 1 calc PR B 2
H19 H -0.7132 -1.0032 -0.6095 0.055 Uiso 0.50 1 calc PR A 1
H19A H -0.7828 -1.0368 -0.5993 0.053 Uiso 0.50 1 calc PR B 2
H20 H -0.6460 -0.8804 -0.6791 0.043 Uiso 0.50 1 calc PR A 1
H20A H -0.7003 -0.9167 -0.6730 0.043 Uiso 0.50 1 calc PR B 2
H22 H -0.5897 -0.4804 -0.8376 0.048 Uiso 0.50 1 calc PR A 1
H22A H -0.5568 -0.4399 -0.8072 0.048 Uiso 0.50 1 calc PR B 2
H23 H -0.5005 -0.4187 -0.9434 0.068 Uiso 0.50 1 calc PR A 1
H23A H -0.4992 -0.3871 -0.9304 0.068 Uiso 0.50 1 calc PR B 2
H24 H -0.3813 -0.4264 -0.9527 0.079 Uiso 0.50 1 calc PR A 1
H24A H -0.4497 -0.4548 -1.0082 0.079 Uiso 0.50 1 calc PR B 2
H25 H -0.3514 -0.4957 -0.8563 0.065 Uiso 0.50 1 calc PR A 1
H25A H -0.4579 -0.5752 -0.9629 0.101 Uiso 0.50 1 calc PR B 2
H26 H -0.4407 -0.5574 -0.7505 0.049 Uiso 0.50 1 calc PR A 1
H26A H -0.5155 -0.6280 -0.8397 0.068 Uiso 0.50 1 calc PR B 2
H28 H -0.6850 -0.5132 -0.6051 0.044 Uiso 0.50 1 calc PR A 1
H28A H -0.6559 -0.4937 -0.6299 0.044 Uiso 0.50 1 calc PR B 2
H29 H -0.6500 -0.3965 -0.5304 0.059 Uiso 0.50 1 calc PR A 1
H29A H -0.6030 -0.3732 -0.5589 0.059 Uiso 0.50 1 calc PR B 2
H30 H -0.5150 -0.2896 -0.5276 0.053 Uiso 0.50 1 calc PR A 1
H30A H -0.4603 -0.2920 -0.5518 0.053 Uiso 0.50 1 calc PR B 2
H31 H -0.4149 -0.2993 -0.5996 0.060 Uiso 0.50 1 calc PR A 1
H31A H -0.3766 -0.3297 -0.6125 0.060 Uiso 0.50 1 calc PR B 2
H32 H -0.4498 -0.4160 -0.6743 0.048 Uiso 0.50 1 calc PR A 1
H32A H -0.4325 -0.4541 -0.6751 0.047 Uiso 0.50 1 calc PR B 2
C1 C -0.7825(3) -0.6659(4) -0.9040(3) 0.0360(13) Uani 1 1 d . . .
C2 C -0.7877(4) -0.5898(4) -0.8898(3) 0.0348(13) Uani 1 1 d . . .
C3 C -0.8259(4) -0.5891(4) -0.8098(3) 0.0370(13) Uani 1 1 d . . .
C4 C -0.9065(3) -0.6666(4) -0.7973(3) 0.0349(12) Uani 1 1 d . . .
C5 C -0.9031(3) -0.7441(4) -0.8095(3) 0.0345(13) Uani 1 1 d . . .
C6 C -0.8639(3) -0.7430(3) -0.8898(3) 0.0339(13) Uani 1 1 d . . .
C7 C -0.5730(8) -0.6993(9) -0.6751(8) 0.033(3) Uani 0.50 1 d P A 1
C7A C -0.6024(8) -0.7150(8) -0.6412(7) 0.030(3) Uani 0.50 1 d P B 2
C8 C -0.5557(8) -0.6192(9) -0.6408(8) 0.034(3) Uani 0.50 1 d P A 1
C8A C -0.5387(7) -0.6316(9) -0.6751(8) 0.033(3) Uani 0.50 1 d P B 2
C9 C -0.6689(6) -0.7942(7) -0.8120(4) 0.035(4) Uani 0.50 1 d PG A 1
C9A C -0.6665(6) -0.8085(7) -0.7848(5) 0.031(3) Uani 0.50 1 d PG B 2
C10 C -0.5994(5) -0.7549(6) -0.8585(5) 0.050(4) Uani 0.50 1 d PG A 1
C10A C -0.5909(5) -0.8034(5) -0.7898(5) 0.040(3) Uani 0.50 1 d PG B 2
C11 C -0.5969(6) -0.7871(7) -0.9313(5) 0.064(3) Uani 0.50 1 d PG A 1
C11A C -0.5737(5) -0.8395(6) -0.8525(5) 0.064(3) Uani 0.50 1 d PG B 2
C12 C -0.6640(7) -0.8587(7) -0.9576(5) 0.061(3) Uani 0.50 1 d PG A 1
C12A C -0.6321(7) -0.8807(7) -0.9103(5) 0.061(3) Uani 0.50 1 d PG B 2
C13 C -0.7335(6) -0.8980(6) -0.9112(7) 0.054(3) Uani 0.50 1 d PG A 1
C13A C -0.7077(6) -0.8859(8) -0.9053(6) 0.054(3) Uani 0.50 1 d PG B 2
C14 C -0.7360(5) -0.8657(8) -0.8384(6) 0.039(2) Uani 0.50 1 d PG A 1
C14A C -0.7249(5) -0.8498(8) -0.8425(6) 0.039(2) Uani 0.50 1 d PG B 2
C15 C -0.7318(6) -0.8473(5) -0.6609(6) 0.026(3) Uani 0.50 1 d PG A 1
C15A C -0.7622(9) -0.8573(9) -0.6445(8) 0.026(3) Uani 0.50 1 d P B 2
C16 C -0.8065(6) -0.8710(7) -0.6255(6) 0.040(3) Uani 0.50 1 d PG A 1
C16A C -0.8257(10) -0.8632(11) -0.6036(8) 0.040(3) Uani 0.50 1 d P B 2
C17 C -0.8465(6) -0.9440(7) -0.5841(6) 0.047(4) Uani 0.50 1 d PG A 1
C17A C -0.8734(11) -0.9319(11) -0.5607(9) 0.056(5) Uani 0.50 1 d P B 2
C18 C -0.8117(7) -0.9933(6) -0.5782(6) 0.040(6) Uani 0.50 1 d PG A 1
C18A C -0.8578(9) -0.9955(10) -0.5575(8) 0.044(3) Uani 0.50 1 d P B 2
C19 C -0.7370(7) -0.9695(6) -0.6136(5) 0.046(3) Uani 0.50 1 d PG A 1
C19A C -0.7934(14) -0.9929(13) -0.5999(12) 0.044(5) Uani 0.50 1 d P B 2
C20 C -0.6970(5) -0.8966(6) -0.6549(5) 0.036(2) Uani 0.50 1 d PG A 1
C20A C -0.7452(8) -0.9216(8) -0.6436(7) 0.036(2) Uani 0.50 1 d P B 2
C21 C -0.5236(5) -0.5247(6) -0.7841(4) 0.027(3) Uani 0.50 1 d PG A 1
C21A C -0.5416(6) -0.5389(7) -0.8119(4) 0.028(3) Uani 0.50 1 d PG B 2
C22 C -0.5414(6) -0.4835(8) -0.8414(6) 0.040(2) Uani 0.50 1 d PG A 1
C22A C -0.5368(7) -0.4674(7) -0.8388(6) 0.040(2) Uani 0.50 1 d PG B 2
C23 C -0.4883(8) -0.4469(8) -0.9042(6) 0.056(3) Uani 0.50 1 d PG A 1
C23A C -0.5025(8) -0.4360(7) -0.9120(7) 0.056(3) Uani 0.50 1 d PG B 2
C24 C -0.4176(6) -0.4514(7) -0.9098(5) 0.066(3) Uani 0.50 1 d PG A 1
C24A C -0.4731(6) -0.4762(7) -0.9582(5) 0.066(3) Uani 0.50 1 d PG B 2
C25 C -0.3998(4) -0.4926(6) -0.8525(5) 0.054(4) Uani 0.50 1 d PG A 1
C25A C -0.4779(6) -0.5478(7) -0.9313(5) 0.084(6) Uani 0.50 1 d PG B 2
C26 C -0.4528(5) -0.5293(5) -0.7897(4) 0.041(3) Uani 0.50 1 d PG A 1
C26A C -0.5122(6) -0.5791(6) -0.8581(5) 0.057(4) Uani 0.50 1 d PG B 2
C27 C -0.5707(6) -0.4756(5) -0.6467(6) 0.030(3) Uani 0.50 1 d PGU A 1
C27A C -0.5508(8) -0.4866(8) -0.6591(9) 0.030(3) Uani 0.50 1 d PU B 2
C28 C -0.6301(4) -0.4698(5) -0.6040(6) 0.036(3) Uani 0.50 1 d PG A 1
C28A C -0.5985(9) -0.4606(9) -0.6249(8) 0.036(3) Uani 0.50 1 d P B 2
C29 C -0.6094(5) -0.4005(6) -0.5596(5) 0.049(3) Uani 0.50 1 d PG A 1
C29A C -0.5684(9) -0.3894(9) -0.5836(8) 0.049(3) Uani 0.50 1 d P B 2
C30 C -0.5292(6) -0.3369(5) -0.5580(5) 0.044(2) Uani 0.50 1 d PG A 1
C30A C -0.4838(10) -0.3420(11) -0.5799(9) 0.044(2) Uani 0.50 1 d P B 2
C31 C -0.4697(4) -0.3427(5) -0.6007(6) 0.050(3) Uani 0.50 1 d PG A 1
C31A C -0.4341(9) -0.3643(8) -0.6146(8) 0.050(3) Uani 0.50 1 d P B 2
C32 C -0.4904(5) -0.4120(6) -0.6451(5) 0.040(3) Uani 0.50 1 d PG A 1
C32A C -0.4673(8) -0.4369(7) -0.6525(8) 0.039(3) Uani 0.50 1 d P B 2
N1 N -0.7166(3) -0.6664(3) -0.8555(3) 0.0299(10) Uani 1 1 d . . .
N2 N -0.7676(3) -0.5776(3) -0.7453(3) 0.0358(12) Uani 1 1 d . . .
N3 N -0.8565(3) -0.7557(3) -0.7456(3) 0.0349(12) Uani 1 1 d . . .
P1 P -0.6777(6) -0.7499(6) -0.7182(5) 0.0258(15) Uani 0.50 1 d P A 1
P1A P -0.6943(5) -0.7661(6) -0.7022(5) 0.0230(13) Uani 0.50 1 d P B 2
P2 P -0.5952(8) -0.5678(7) -0.7019(6) 0.0249(14) Uani 0.50 1 d P A 1
P2A P -0.5944(8) -0.5827(7) -0.7183(6) 0.0280(17) Uani 0.50 1 d P B 2
Cl1 Cl -0.76289(9) -0.66669(11) -0.59179(8) 0.0420(3) Uani 1 1 d . . .
Ru1 Ru -0.72828(2) -0.66658(3) -0.73043(3) 0.02598(11) Uani 1 1 d . . .
F5 F -0.3135(8) -0.5907(10) -0.7046(11) 0.068(3) Uani 0.50 1 d P C 2
F5A F -0.3525(7) -0.6106(10) -0.7048(11) 0.063(3) Uani 0.50 1 d P C 1
F6 F -0.3515(7) -0.7429(11) -0.8131(12) 0.068(3) Uani 0.50 1 d P C 2
F6A F -0.3147(7) -0.7234(11) -0.8115(11) 0.063(3) Uani 0.50 1 d P C 1
P5 P -0.3333 -0.6667 -0.75849(18) 0.0379(6) Uani 1 3 d S . .
F3 F -1.0001(4) -0.9325(3) -0.8902(3) 0.0894(16) Uani 1 1 d . . .
F4 F -1.0667(4) -0.9993(5) -0.7817(4) 0.134(3) Uani 1 1 d . . .
P4 P -1.0000 -1.0000 -0.8309(2) 0.0460(7) Uani 1 3 d S . .
F1 F -0.6006(4) -0.2662(4) -0.7810(4) 0.134(3) Uani 1 1 d . . .
F2 F -0.6662(4) -0.2652(3) -0.8890(3) 0.0906(16) Uani 1 1 d . . .
P3 P -0.6667 -0.3333 -0.8303(2) 0.0460(7) Uani 1 3 d S . .

loop_
_atom_site_aniso_label
_atom_site_aniso_U_11
_atom_site_aniso_U_22
_atom_site_aniso_U_33
_atom_site_aniso_U_23
_atom_site_aniso_U_13
_atom_site_aniso_U_12
C1 0.035(3) 0.066(4) 0.013(2) 0.001(3) -0.001(2) 0.030(3)
C2 0.037(3) 0.046(3) 0.023(3) 0.001(2) -0.006(2) 0.022(3)
C3 0.042(3) 0.053(4) 0.030(3) -0.005(3) -0.007(3) 0.034(3)
C4 0.033(3) 0.058(3) 0.026(3) 0.000(3) -0.004(2) 0.032(3)
C5 0.029(3) 0.048(3) 0.023(3) 0.004(3) -0.003(2) 0.017(3)
C6 0.040(3) 0.043(3) 0.021(3) -0.003(2) -0.008(2) 0.023(3)
C7 0.030(7) 0.051(9) 0.029(7) -0.006(7) -0.016(6) 0.028(7)
C7A 0.033(7) 0.039(7) 0.019(6) -0.002(6) -0.011(5) 0.019(6)
C8 0.023(6) 0.052(8) 0.029(7) 0.010(6) 0.005(5) 0.020(6)
C8A 0.021(6) 0.039(8) 0.033(8) 0.012(7) -0.009(6) 0.012(5)
C9 0.043(8) 0.053(9) 0.026(7) -0.012(7) -0.006(6) 0.037(7)
C9A 0.027(6) 0.033(6) 0.028(7) 0.006(6) 0.001(5) 0.012(5)
C10 0.028(6) 0.095(11) 0.031(6) -0.001(7) 0.007(5) 0.032(7)
C10A 0.032(6) 0.052(7) 0.041(7) -0.005(6) 0.014(5) 0.026(6)
C11 0.061(7) 0.110(9) 0.039(5) 0.007(6) 0.018(5) 0.057(7)
C11A 0.061(7) 0.110(9) 0.039(5) 0.007(6) 0.018(5) 0.057(7)
C12 0.100(8) 0.108(9) 0.017(4) -0.004(5) 0.005(5) 0.083(8)
C12A 0.100(8) 0.108(9) 0.017(4) -0.004(5) 0.005(5) 0.083(8)
C13 0.078(9) 0.045(5) 0.032(4) -0.010(4) -0.009(5) 0.026(6)
C13A 0.078(9) 0.045(5) 0.032(4) -0.010(4) -0.009(5) 0.026(6)
C14 0.058(5) 0.034(6) 0.024(3) 0.012(3) 0.007(3) 0.023(4)
C14A 0.058(5) 0.034(6) 0.024(3) 0.012(3) 0.007(3) 0.023(4)
C15 0.026(8) 0.039(5) 0.013(5) -0.006(4) -0.007(5) 0.018(6)
C15A 0.026(8) 0.039(5) 0.013(5) -0.006(4) -0.007(5) 0.018(6)
C16 0.039(8) 0.057(5) 0.022(8) 0.014(5) 0.003(5) 0.023(5)
C16A 0.039(8) 0.057(5) 0.022(8) 0.014(5) 0.003(5) 0.023(5)
C17 0.051(10) 0.056(9) 0.031(8) 0.004(7) -0.004(7) 0.023(8)
C17A 0.058(10) 0.082(12) 0.035(9) 0.024(8) 0.012(7) 0.040(9)
C18 0.065(16) 0.043(9) 0.025(10) -0.011(7) -0.007(9) 0.036(11)
C18A 0.044(7) 0.065(9) 0.039(8) 0.020(7) 0.005(6) 0.038(8)
C19 0.067(10) 0.050(8) 0.021(6) -0.006(6) -0.007(7) 0.030(8)
C19A 0.041(9) 0.052(11) 0.032(10) -0.003(7) -0.013(9) 0.017(8)
C20 0.047(6) 0.044(6) 0.022(4) -0.003(4) 0.000(5) 0.026(5)
C20A 0.047(6) 0.044(6) 0.022(4) -0.003(4) 0.000(5) 0.026(5)
C21 0.028(6) 0.032(6) 0.021(6) -0.009(5) -0.009(5) 0.015(5)
C21A 0.018(5) 0.049(8) 0.023(7) -0.001(6) -0.007(5) 0.021(6)
C22 0.050(4) 0.038(6) 0.024(3) -0.007(3) -0.002(3) 0.016(4)
C22A 0.050(4) 0.038(6) 0.024(3) -0.007(3) -0.002(3) 0.016(4)
C23 0.076(7) 0.044(5) 0.033(4) 0.006(4) 0.000(5) 0.018(4)
C23A 0.076(7) 0.044(5) 0.033(4) 0.006(4) 0.000(5) 0.018(4)
C24 0.041(5) 0.126(10) 0.017(4) 0.008(5) 0.011(4) 0.030(6)
C24A 0.041(5) 0.126(10) 0.017(4) 0.008(5) 0.011(4) 0.030(6)
C25 0.049(8) 0.069(9) 0.036(7) -0.003(7) 0.006(6) 0.022(7)
C25A 0.065(10) 0.17(2) 0.044(8) 0.010(11) 0.015(8) 0.084(13)
C26 0.050(7) 0.055(7) 0.030(6) -0.001(6) 0.005(6) 0.036(6)
C26A 0.071(10) 0.107(12) 0.026(6) 0.000(8) 0.003(7) 0.071(10)
C27 0.029(5) 0.038(4) 0.030(4) 0.004(3) -0.008(4) 0.022(3)
C27A 0.029(5) 0.038(4) 0.030(4) 0.004(3) -0.008(4) 0.022(3)
C28 0.032(7) 0.057(5) 0.033(7) -0.016(5) -0.012(5) 0.032(6)
C28A 0.032(7) 0.057(5) 0.033(7) -0.016(5) -0.012(5) 0.032(6)
C29 0.061(8) 0.066(6) 0.031(6) -0.024(5) -0.006(5) 0.040(7)
C29A 0.061(8) 0.066(6) 0.031(6) -0.024(5) -0.006(5) 0.040(7)
C30 0.062(7) 0.051(5) 0.027(5) -0.009(4) -0.009(5) 0.034(5)
C30A 0.062(7) 0.051(5) 0.027(5) -0.009(4) -0.009(5) 0.034(5)
C31 0.057(9) 0.046(6) 0.035(6) 0.005(5) -0.012(6) 0.018(5)
C31A 0.057(9) 0.046(6) 0.035(6) 0.005(5) -0.012(6) 0.018(5)
C32 0.045(8) 0.063(9) 0.032(7) 0.003(7) -0.008(6) 0.041(8)
C32A 0.038(7) 0.035(6) 0.030(6) 0.016(5) -0.010(6) 0.008(5)
N1 0.034(2) 0.048(3) 0.015(2) 0.0001(19) -0.0001(19) 0.026(2)
N2 0.041(3) 0.053(3) 0.023(2) -0.008(2) -0.010(2) 0.031(3)
N3 0.029(2) 0.053(3) 0.025(2) 0.007(2) -0.001(2) 0.022(2)
P1 0.031(4) 0.030(4) 0.018(4) 0.009(2) 0.004(2) 0.016(3)
P1A 0.021(3) 0.030(4) 0.015(3) 0.003(2) 0.001(2) 0.010(2)
P2 0.032(2) 0.037(4) 0.013(3) -0.003(2) -0.001(2) 0.023(3)
P2A 0.027(2) 0.036(4) 0.021(4) -0.007(3) -0.003(3) 0.016(3)
Cl1 0.0427(8) 0.0776(10) 0.0162(6) -0.0006(7) 0.0029(6) 0.0379(8)
Ru1 0.0266(2) 0.0433(2) 0.01395(16) 0.00015(15) 0.00109(18) 0.0219(2)
F5 0.092(8) 0.046(6) 0.063(5) -0.019(5) -0.010(8) 0.034(7)
F5A 0.085(7) 0.071(10) 0.054(4) -0.013(6) 0.000(8) 0.056(8)
F6 0.092(8) 0.046(6) 0.063(5) -0.019(5) -0.010(8) 0.034(7)
F6A 0.085(7) 0.071(10) 0.054(4) -0.013(6) 0.000(8) 0.056(8)
P5 0.0329(7) 0.0329(7) 0.0478(15) 0.000 0.000 0.0165(4)
F3 0.121(4) 0.081(3) 0.078(3) 0.011(3) -0.004(3) 0.059(3)
F4 0.092(4) 0.183(6) 0.139(6) -0.013(6) 0.053(4) 0.077(5)
P4 0.0380(9) 0.0380(9) 0.062(2) 0.000 0.000 0.0190(4)
F1 0.101(4) 0.115(5) 0.131(5) -0.055(4) -0.060(4) 0.014(4)
F2 0.126(4) 0.087(4) 0.074(3) 0.011(3) 0.005(3) 0.065(4)
P3 0.0368(9) 0.0368(9) 0.064(2) 0.000 0.000 0.0184(4)

loop_
_atom_type_symbol
_atom_type_description
_atom_type_scat_dispersion_real
_atom_type_scat_dispersion_imag
_atom_type_scat_source
C C 0.0033 0.0016 'International Tables Vol C Tables 4.2.6.8 and 6.1.1.4'
H H 0.0000 0.0000 'International Tables Vol C Tables 4.2.6.8 and 6.1.1.4'
Cl Cl 0.1484 0.1585 'International Tables Vol C Tables 4.2.6.8 and 6.1.1.4'
F F 0.0171 0.0103 'International Tables Vol C Tables 4.2.6.8 and 6.1.1.4'
N N 0.0061 0.0033 'International Tables Vol C Tables 4.2.6.8 and 6.1.1.4'
P P 0.1023 0.0942 'International Tables Vol C Tables 4.2.6.8 and 6.1.1.4'
Ru Ru -1.2594 0.8363 'International Tables Vol C Tables 4.2.6.8 and 6.1.1.4'

loop_
_exptl_crystal_face_index_h
_exptl_crystal_face_index_k
_exptl_crystal_face_index_l
_exptl_crystal_face_perp_dist
_exptl_oxdiff_crystal_face_indexfrac_h
_exptl_oxdiff_crystal_face_indexfrac_k
_exptl_oxdiff_crystal_face_indexfrac_l
_exptl_oxdiff_crystal_face_x
_exptl_oxdiff_crystal_face_y
_exptl_oxdiff_crystal_face_z
0 -1 0 0.0364 -0.0012 -0.9976 -0.0009 -0.0377 0.0020 -0.0209
1 1 0 0.0353 0.9987 0.9964 -0.0019 0.0561 -0.0402 0.0284
-1 -1 0 0.0383 -0.9987 -0.9964 0.0019 -0.0561 0.0402 -0.0284
0 0 -1 0.0914 -0.0005 0.0018 -0.9964 0.0203 0.0026 -0.0362
0 0 1 0.0834 0.0005 -0.0018 0.9964 -0.0203 -0.0026 0.0362
-1 1 0 0.0364 -0.9962 0.9988 0.0037 0.0192 0.0362 0.0134
1 -1 0 0.0354 0.9962 -0.9988 -0.0037 -0.0192 -0.0362 -0.0134
0 1 0 0.0344 0.0012 0.9976 0.0009 0.0377 -0.0020 0.0209

loop_
_geom_angle_atom_site_label_1
_geom_angle_atom_site_label_2
_geom_angle_atom_site_label_3
_geom_angle
_geom_angle_site_symmetry_1
_geom_angle_site_symmetry_3
C2 C1 H1 107.4 . .
C2 C1 C6 111.8(5) . .
C6 C1 H1 107.4 . .
N1 C1 H1 107.4 . .
N1 C1 C2 111.6(5) . .
N1 C1 C6 110.8(5) . .
H2a C2 H2b 107.7 . .
C1 C2 H2a 108.8 . .
C1 C2 H2b 108.8 . .
C1 C2 C3 113.8(5) . .
C3 C2 H2a 108.8 . .
C3 C2 H2b 108.8 . .
C2 C3 H3 108.4 . .
C4 C3 H3 108.4 . .
C4 C3 C2 111.5(5) . .
N2 C3 H3 108.4 . .
N2 C3 C2 109.3(4) . .
N2 C3 C4 110.7(5) . .
H4a C4 H4b 107.6 . .
C3 C4 H4a 108.7 . .
C3 C4 H4b 108.7 . .
C3 C4 C5 114.2(4) . .
C5 C4 H4a 108.7 . .
C5 C4 H4b 108.7 . .
C4 C5 H5 108.4 . .
C4 C5 C6 111.0(5) . .
C6 C5 H5 108.4 . .
N3 C5 H5 108.4 . .
N3 C5 C4 111.2(5) . .
N3 C5 C6 109.2(4) . .
H6a C6 H6b 107.7 . .
C1 C6 H6a 108.8 . .
C1 C6 H6b 108.8 . .
C1 C6 C5 113.7(5) . .
C5 C6 H6a 108.8 . .
C5 C6 H6b 108.8 . .
H7a C7 H7b 108.4 . .
C8 C7 H7a 110.1 . .
C8 C7 H7b 110.1 . .
C8 C7 P1 108.1(9) . .
P1 C7 H7a 110.1 . .
P1 C7 H7b 110.1 . .
H7Aa C7A H7Ab 107.8 . .
C8A C7A H7Aa 109.1 . .
C8A C7A H7Ab 109.1 . .
C8A C7A P1A 112.5(8) . .
P1A C7A H7Aa 109.1 . .
P1A C7A H7Ab 109.1 . .
H8a C8 H8b 107.9 . .
C7 C8 H8a 109.1 . .
C7 C8 H8b 109.1 . .
C7 C8 P2 112.3(9) . .
P2 C8 H8a 109.1 . .
P2 C8 H8b 109.1 . .
H8Aa C8A H8Ab 108.4 . .
C7A C8A H8Aa 110.1 . .
C7A C8A H8Ab 110.1 . .
C7A C8A P2A 107.9(9) . .
P2A C8A H8Aa 110.1 . .
P2A C8A H8Ab 110.1 . .
C10 C9 C14 120.0 . .
C10 C9 P1 121.5(6) . .
C14 C9 P1 118.4(6) . .
C10A C9A C14A 120.0 . .
C10A C9A P1A 122.2(6) . .
C14A C9A P1A 117.8(6) . .
C9 C10 H10 120.0 . .
C11 C10 H10 120.0 . .
C11 C10 C9 120.0 . .
C9A C10A H10A 120.0 . .
C9A C10A C11A 120.0 . .
C11A C10A H10A 120.0 . .
C10 C11 H11 120.0 . .
C10 C11 C12 120.0 . .
C12 C11 H11 120.0 . .
C10A C11A H11A 120.0 . .
C12A C11A H11A 120.0 . .
C12A C11A C10A 120.0 . .
C11 C12 H12 120.0 . .
C13 C12 H12 120.0 . .
C13 C12 C11 120.0 . .
C11A C12A H12A 120.0 . .
C13A C12A H12A 120.0 . .
C13A C12A C11A 120.0 . .
C12 C13 H13 120.0 . .
C12 C13 C14 120.0 . .
C14 C13 H13 120.0 . .
C12A C13A H13A 120.0 . .
C12A C13A C14A 120.0 . .
C14A C13A H13A 120.0 . .
C9 C14 H14 120.0 . .
C13 C14 H14 120.0 . .
C13 C14 C9 120.0 . .
C9A C14A H14A 120.0 . .
C13A C14A H14A 120.0 . .
C13A C14A C9A 120.0 . .
C16 C15 C20 120.0 . .
C16 C15 P1 120.7(6) . .
C20 C15 P1 119.3(6) . .
C16A C15A C20A 120.3(13) . .
C16A C15A P1A 122.0(12) . .
C20A C15A P1A 117.7(10) . .
C15 C16 H16 120.0 . .
C17 C16 H16 120.0 . .
C17 C16 C15 120.0 . .
C15A C16A H16A 120.3 . .
C15A C16A C17A 119.5(16) . .
C17A C16A H16A 120.3 . .
C16 C17 H17 120.0 . .
C16 C17 C18 120.0 . .
C18 C17 H17 120.0 . .
C16A C17A H17A 119.1 . .
C16A C17A C18A 121.8(15) . .
C18A C17A H17A 119.1 . .
C17 C18 H18 120.0 . .
C17 C18 C19 120.0 . .
C19 C18 H18 120.0 . .
C17A C18A H18A 119.5 . .
C17A C18A C19A 120.9(18) . .
C19A C18A H18A 119.5 . .
C18 C19 H19 120.0 . .
C20 C19 H19 120.0 . .
C20 C19 C18 120.0 . .
C18A C19A H19A 121.8 . .
C18A C19A C20A 116.3(18) . .
C20A C19A H19A 121.8 . .
C15 C20 H20 120.0 . .
C19 C20 H20 120.0 . .
C19 C20 C15 120.0 . .
C15A C20A H20A 119.4 . .
C19A C20A H20A 119.4 . .
C19A C20A C15A 121.2(14) . .
C22 C21 C26 120.0 . .
C22 C21 P2 116.8(6) . .
C26 C21 P2 123.2(6) . .
C22A C21A P2A 118.7(7) . .
C26A C21A C22A 120.0 . .
C26A C21A P2A 121.1(7) . .
C21 C22 H22 120.0 . .
C21 C22 C23 120.0 . .
C23 C22 H22 120.0 . .
C21A C22A H22A 120.0 . .
C23A C22A H22A 120.0 . .
C23A C22A C21A 120.0 . .
C22 C23 H23 120.0 . .
C24 C23 H23 120.0 . .
C24 C23 C22 120.0 . .
C22A C23A H23A 120.0 . .
C22A C23A C24A 120.0 . .
C24A C23A H23A 120.0 . .
C23 C24 H24 120.0 . .
C23 C24 C25 120.0 . .
C25 C24 H24 120.0 . .
C23A C24A H24A 120.0 . .
C25A C24A H24A 120.0 . .
C25A C24A C23A 120.0 . .
C24 C25 H25 120.0 . .
C24 C25 C26 120.0 . .
C26 C25 H25 120.0 . .
C24A C25A H25A 120.0 . .
C24A C25A C26A 120.0 . .
C26A C25A H25A 120.0 . .
C21 C26 H26 120.0 . .
C25 C26 H26 120.0 . .
C25 C26 C21 120.0 . .
C21A C26A H26A 120.0 . .
C25A C26A H26A 120.0 . .
C25A C26A C21A 120.0 . .
C28 C27 C32 120.0 . .
C28 C27 P2 121.0(7) . .
C32 C27 P2 119.0(7) . .
C28A C27A C32A 117.5(14) . .
C28A C27A P2A 122.2(11) . .
C32A C27A P2A 120.2(11) . .
C27 C28 H28 120.0 . .
C29 C28 H28 120.0 . .
C29 C28 C27 120.0 . .
C27A C28A H28A 118.3 . .
C27A C28A C29A 123.5(14) . .
C29A C28A H28A 118.3 . .
C28 C29 H29 120.0 . .
C28 C29 C30 120.0 . .
C30 C29 H29 120.0 . .
C28A C29A H29A 122.0 . .
C28A C29A C30A 116.0(13) . .
C30A C29A H29A 122.0 . .
C29 C30 H30 120.0 . .
C29 C30 C31 120.0 . .
C31 C30 H30 120.0 . .
C29A C30A H30A 118.7 . .
C31A C30A H30A 118.7 . .
C31A C30A C29A 122.6(16) . .
C30 C31 H31 120.0 . .
C32 C31 H31 120.0 . .
C32 C31 C30 120.0 . .
C30A C31A H31A 120.5 . .
C30A C31A C32A 119.0(16) . .
C32A C31A H31A 120.5 . .
C27 C32 H32 120.0 . .
C31 C32 H32 120.0 . .
C31 C32 C27 120.0 . .
C27A C32A H32A 119.3 . .
C31A C32A H32A 119.3 . .
C31A C32A C27A 121.4(15) . .
H1a N1 H1b 107.2 . .
C1 N1 H1a 108.0 . .
C1 N1 H1b 108.0 . .
C1 N1 Ru1 117.4(3) . .
Ru1 N1 H1a 108.0 . .
Ru1 N1 H1b 108.0 . .
H2c N2 H2d 107.0 . .
C3 N2 H2c 107.5 . .
C3 N2 H2d 107.5 . .
C3 N2 Ru1 119.2(4) . .
Ru1 N2 H2c 107.5 . .
Ru1 N2 H2d 107.5 . .
H3a N3 H3b 107.0 . .
C5 N3 H3a 107.5 . .
C5 N3 H3b 107.5 . .
C5 N3 Ru1 119.3(4) . .
Ru1 N3 H3a 107.5 . .
Ru1 N3 H3b 107.5 . .
C7 P1 C15 102.7(8) . .
C7 P1 Ru1 113.3(6) . .
C9 P1 C7 104.9(7) . .
C9 P1 C15 97.4(7) . .
C9 P1 Ru1 114.2(6) . .
C15 P1 Ru1 121.9(5) . .
C7A P1A C15A 103.3(8) . .
C7A P1A Ru1 105.2(6) . .
C9A P1A C7A 105.1(7) . .
C9A P1A C15A 102.5(7) . .
C9A P1A Ru1 117.3(5) . .
C15A P1A Ru1 121.6(6) . .
C8 P2 C21 105.2(7) . .
C8 P2 C27 104.1(8) . .
C8 P2 Ru1 105.0(7) . .
C21 P2 Ru1 117.7(5) . .
C27 P2 C21 100.8(8) . .
C27 P2 Ru1 122.2(6) . .
C8A P2A C27A 100.9(8) . .
C8A P2A Ru1 114.0(7) . .
C21A P2A C8A 104.4(7) . .
C21A P2A C27A 98.6(8) . .
C21A P2A Ru1 114.2(6) . .
C27A P2A Ru1 122.3(6) . .
N1 Ru1 N2 87.64(17) . .
N1 Ru1 N3 87.61(18) . .
N1 Ru1 P1 90.7(3) . .
N1 Ru1 P1A 97.8(2) . .
N1 Ru1 P2 97.8(3) . .
N1 Ru1 P2A 90.6(3) . .
N1 Ru1 Cl1 170.35(13) . .
N2 Ru1 N3 84.58(17) . .
N2 Ru1 P1 175.3(2) . .
N2 Ru1 P1A 173.9(2) . .
N2 Ru1 P2 93.1(3) . .
N2 Ru1 P2A 99.6(3) . .
N2 Ru1 Cl1 85.20(13) . .
N3 Ru1 P1 99.8(3) . .
N3 Ru1 P1A 92.8(3) . .
N3 Ru1 P2 174.0(2) . .
N3 Ru1 P2A 175.4(3) . .
N3 Ru1 Cl1 85.28(13) . .
P1 Ru1 P1A 10.1(3) . .
P1 Ru1 P2 82.7(4) . .
P1 Ru1 P2A 75.9(3) . .
P1 Ru1 Cl1 96.9(2) . .
P1A Ru1 Cl1 89.1(2) . .
P2 Ru1 P1A 88.9(3) . .
P2 Ru1 Cl1 89.0(2) . .
P2A Ru1 P1A 83.2(4) . .
P2A Ru1 P2 9.9(3) . .
P2A Ru1 Cl1 96.9(2) . .
F5 P5 F5 90.0(10) . 2_445
F5 P5 F5 90.0(10) 3_545 2_445
F5 P5 F5 90.0(10) 3_545 .
F5 P5 F6 90.8(11) . 3_545
F5 P5 F6 89.3(11) 2_445 3_545
F5 P5 F6 178.9(6) 3_545 3_545
F5 P5 F6 89.3(11) 3_545 .
F5 P5 F6 90.8(11) 2_445 .
F5 P5 F6 89.3(11) . 2_445
F5 P5 F6 90.8(11) 3_545 2_445
F5 P5 F6 178.9(6) . .
F5 P5 F6 178.9(6) 2_445 2_445
F5A P5 F5 71.3(4) . 2_445
F5A P5 F5 103.6(4) 3_545 2_445
F5A P5 F5 71.3(4) 3_545 .
F5A P5 F5 103.6(4) . 3_545
F5A P5 F5 103.6(4) 2_445 .
F5A P5 F5 71.3(4) 2_445 3_545
F5A P5 F5A 89.8(10) 3_545 .
F5A P5 F5A 89.8(10) 2_445 .
F5A P5 F5A 89.8(10) 2_445 3_545
F5A P5 F6 107.8(6) 2_445 3_545
F5A P5 F6 157.7(7) . .
F5A P5 F6 77.0(6) 2_445 .
F5A P5 F6 77.0(6) . 3_545
F5A P5 F6 107.8(6) . 2_445
F5A P5 F6 77.0(6) 3_545 2_445
F5A P5 F6 107.8(6) 3_545 .
F5A P5 F6 157.7(7) 3_545 3_545
F5A P5 F6 157.7(6) 2_445 2_445
F6 P5 F6 89.9(11) 2_445 3_545
F6 P5 F6 89.9(11) . 3_545
F6 P5 F6 89.9(11) . 2_445
F6A P5 F5 76.2(6) 3_545 2_445
F6A P5 F5 156.9(6) 3_545 3_545
F6A P5 F5 108.1(6) . 2_445
F6A P5 F5 156.9(6) 2_445 2_445
F6A P5 F5 108.1(6) 2_445 3_545
F6A P5 F5 76.2(6) 2_445 .
F6A P5 F5 156.9(6) . .
F6A P5 F5 108.1(6) 3_545 .
F6A P5 F5 76.2(6) . 3_545
F6A P5 F5A 179.4(6) . .
F6A P5 F5A 89.6(10) . 2_445
F6A P5 F5A 90.1(10) 3_545 2_445
F6A P5 F5A 179.4(6) 3_545 3_545
F6A P5 F5A 89.6(10) 2_445 3_545
F6A P5 F5A 90.1(10) . 3_545
F6A P5 F5A 90.1(10) 2_445 .
F6A P5 F5A 89.6(10) 3_545 .
F6A P5 F5A 179.4(6) 2_445 2_445
F6A P5 F6 103.3(5) . 3_545
F6A P5 F6 72.8(5) 2_445 3_545
F6A P5 F6 103.3(5) 2_445 .
F6A P5 F6 72.8(5) 3_545 .
F6A P5 F6 103.3(5) 3_545 2_445
F6A P5 F6 72.8(5) . 2_445
F6A P5 F6A 90.5(11) 2_445 3_545
F6A P5 F6A 90.5(11) . 3_545
F6A P5 F6A 90.5(11) . 2_445
F3 P4 F3 85.8(3) 3_435 2_345
F3 P4 F3 85.8(3) 3_435 .
F3 P4 F3 85.8(3) 2_345 .
F4 P4 F3 175.1(4) 2_345 .
F4 P4 F3 90.9(4) . 2_345
F4 P4 F3 90.3(4) 2_345 2_345
F4 P4 F3 90.3(4) . .
F4 P4 F3 90.9(4) 2_345 3_435
F4 P4 F3 90.3(4) 3_435 3_435
F4 P4 F3 175.1(4) 3_435 2_345
F4 P4 F3 90.9(4) 3_435 .
F4 P4 F3 175.1(4) . 3_435
F4 P4 F4 92.8(4) . 3_435
F4 P4 F4 92.7(4) 3_435 2_345
F4 P4 F4 92.8(4) . 2_345
F1 P3 F1 92.4(4) 2_455 .
F1 P3 F1 92.4(4) 2_455 3_445
F1 P3 F1 92.4(4) . 3_445
F1 P3 F2 91.1(4) 2_455 .
F1 P3 F2 89.9(4) . .
F1 P3 F2 89.9(4) 2_455 2_455
F1 P3 F2 175.7(4) 3_445 .
F1 P3 F2 175.7(4) . 2_455
F1 P3 F2 91.1(4) 3_445 2_455
F1 P3 F2 175.7(4) 2_455 3_445
F1 P3 F2 91.1(4) . 3_445
F1 P3 F2 89.9(4) 3_445 3_445
F2 P3 F2 86.4(3) . 2_455
F2 P3 F2 86.4(3) . 3_445
F2 P3 F2 86.4(3) 2_455 3_445

loop_
_geom_bond_atom_site_label_1
_geom_bond_atom_site_label_2
_geom_bond_distance
_geom_bond_site_symmetry_2
C1 H1 1.0000 .
C1 C2 1.515(8) .
C1 N1 1.500(7) .
C2 H2a 0.9900 .
C2 H2b 0.9900 .
C2 C3 1.541(8) .
C3 H3 1.0000 .
C3 C4 1.513(9) .
C3 N2 1.494(7) .
C4 H4a 0.9900 .
C4 H4b 0.9900 .
C5 H5 1.0000 .
C5 C4 1.517(8) .
C5 C6 1.549(7) .
C5 N3 1.483(7) .
C6 H6a 0.9900 .
C6 H6b 0.9900 .
C6 C1 1.523(8) .
C7 H7a 0.9900 .
C7 H7b 0.9900 .
C7 C8 1.50(2) .
C7 P1 1.868(16) .
C7A H7Aa 0.9900 .
C7A H7Ab 0.9900 .
C7A C8A 1.542(18) .
C7A P1A 1.832(15) .
C8 H8a 0.9900 .
C8 H8b 0.9900 .
C8 P2 1.821(17) .
C8A H8Aa 0.9900 .
C8A H8Ab 0.9900 .
C8A P2A 1.868(16) .
C9 C10 1.3900 .
C9 C14 1.3900 .
C9 P1 1.847(12) .
C9A C10A 1.3900 .
C9A C14A 1.3900 .
C9A P1A 1.820(12) .
C10 H10 0.9500 .
C10 C11 1.3900 .
C10A H10A 0.9500 .
C10A C11A 1.3900 .
C11 H11 0.9500 .
C11 C12 1.3900 .
C11A H11A 0.9500 .
C11A C12A 1.3900 .
C12 H12 0.9500 .
C12 C13 1.3900 .
C12A H12A 0.9500 .
C12A C13A 1.3900 .
C13 H13 0.9500 .
C13 C14 1.3900 .
C13A H13A 0.9500 .
C13A C14A 1.3900 .
C14 H14 0.9500 .
C14A H14A 0.9500 .
C15 C16 1.3900 .
C15 C20 1.3900 .
C15 P1 1.875(10) .
C15A C16A 1.345(17) .
C15A C20A 1.408(18) .
C15A P1A 1.838(16) .
C16 H16 0.9500 .
C16 C17 1.3900 .
C16A H16A 0.9500 .
C16A C17A 1.37(2) .
C17 H17 0.9500 .
C17 C18 1.3900 .
C17A H17A 0.9500 .
C17A C18A 1.38(2) .
C18 H18 0.9500 .
C18 C19 1.3900 .
C18A H18A 0.9500 .
C18A C19A 1.40(2) .
C19 H19 0.9500 .
C19 C20 1.3900 .
C19A H19A 0.9500 .
C19A C20A 1.41(2) .
C20 H20 0.9500 .
C20A H20A 0.9500 .
C21 C22 1.3900 .
C21 C26 1.3900 .
C21 P2 1.830(14) .
C21A C22A 1.3900 .
C21A C26A 1.3900 .
C21A P2A 1.839(14) .
C22 H22 0.9500 .
C22 C23 1.3900 .
C22A H22A 0.9500 .
C23 H23 0.9500 .
C23 C24 1.3900 .
C23A H23A 0.9500 .
C23A C22A 1.3900 .
C24 H24 0.9500 .
C24 C25 1.3900 .
C24A H24A 0.9500 .
C24A C23A 1.3900 .
C25 H25 0.9500 .
C25 C26 1.3900 .
C25A H25A 0.9500 .
C25A C24A 1.3900 .
C26 H26 0.9500 .
C26A H26A 0.9500 .
C26A C25A 1.3900 .
C27 C28 1.3900 .
C27 C32 1.3900 .
C27 P2 1.826(10) .
C27A C28A 1.357(16) .
C27A C32A 1.384(17) .
C27A P2A 1.873(16) .
C28 H28 0.9500 .
C28 C29 1.3900 .
C28A H28A 0.9500 .
C28A C29A 1.367(18) .
C29 H29 0.9500 .
C29 C30 1.3900 .
C29A H29A 0.9500 .
C29A C30A 1.39(2) .
C30 H30 0.9500 .
C30 C31 1.3900 .
C30A H30A 0.9500 .
C30A C31A 1.35(2) .
C31 H31 0.9500 .
C31 C32 1.3900 .
C31A H31A 0.9500 .
C31A C32A 1.357(19) .
C32 H32 0.9500 .
C32A H32A 0.9500 .
N1 H1a 0.9200 .
N1 H1b 0.9200 .
N1 Ru1 2.135(4) .
N2 H2c 0.9200 .
N2 H2d 0.9200 .
N2 Ru1 2.173(5) .
N3 H3a 0.9200 .
N3 H3b 0.9200 .
N3 Ru1 2.173(5) .
P1 Ru1 2.230(11) .
P1A Ru1 2.328(11) .
P2 Ru1 2.320(13) .
P2A Ru1 2.231(13) .
Cl1 Ru1 2.4431(14) .
F5 P5 1.585(17) .
F5A P5 1.574(17) .
F6 P5 1.602(18) .
F6A P5 1.571(18) .
P5 F5 1.585(17) 2_445
P5 F5 1.585(17) 3_545
P5 F5A 1.574(17) 2_445
P5 F5A 1.575(17) 3_545
P5 F6 1.602(18) 3_545
P5 F6 1.602(18) 2_445
P5 F6A 1.571(18) 2_445
P5 F6A 1.571(18) 3_545
F3 P4 1.630(5) .
F4 P4 1.520(5) .
P4 F3 1.630(5) 2_345
P4 F3 1.630(5) 3_435
P4 F4 1.520(5) 2_345
P4 F4 1.520(5) 3_435
F1 P3 1.515(5) .
F2 P3 1.627(5) .
P3 F1 1.515(5) 2_455
P3 F1 1.515(5) 3_445
P3 F2 1.627(5) 3_445
P3 F2 1.627(5) 2_455

loop_
_geom_hbond_atom_site_label_D
_geom_hbond_atom_site_label_H
_geom_hbond_atom_site_label_A
_geom_hbond_distance_DH
_geom_hbond_distance_HA
_geom_hbond_distance_DA
_geom_hbond_angle_DHA
_geom_hbond_site_symmetry_A
N2 H2d F1 0.92 2.16 2.996(8) 150.2 3_445

loop_
_geom_torsion_atom_site_label_1
_geom_torsion_atom_site_label_2
_geom_torsion_atom_site_label_3
_geom_torsion_atom_site_label_4
_geom_torsion
C1 C2 C3 C4 -51.1(6)
C1 C2 C3 N2 71.6(6)
C1 N1 Ru1 N2 -42.0(4)
C1 N1 Ru1 N3 42.7(4)
C1 N1 Ru1 P1 142.4(5)
C1 N1 Ru1 P1A 135.2(4)
C1 N1 Ru1 P2 -134.8(5)
C1 N1 Ru1 P2A -141.6(5)
C2 C1 N1 Ru1 62.3(5)
C2 C3 C4 C5 51.8(6)
C2 C3 N2 Ru1 -60.1(6)
C3 N2 Ru1 N1 42.7(4)
C3 N2 Ru1 N3 -45.1(4)
C3 N2 Ru1 P2 140.4(5)
C3 N2 Ru1 P2A 132.9(5)
C3 N2 Ru1 Cl1 -130.8(4)
C4 C3 N2 Ru1 63.0(6)
C4 C5 C6 C1 51.0(6)
C4 C5 N3 Ru1 -62.7(6)
C5 C6 C1 C2 -50.9(6)
C5 C6 C1 N1 74.3(6)
C5 N3 Ru1 N1 -42.9(4)
C5 N3 Ru1 N2 45.0(4)
C5 N3 Ru1 P1 -133.2(5)
C5 N3 Ru1 P1A -140.6(5)
C5 N3 Ru1 Cl1 130.6(4)
C6 C1 C2 C3 50.8(6)
C6 C1 N1 Ru1 -63.0(5)
C6 C5 C4 C3 -51.7(6)
C6 C5 N3 Ru1 60.2(6)
C7 C8 P2 C21 -76.7(12)
C7 C8 P2 C27 177.7(10)
C7 C8 P2 Ru1 48.2(11)
C7 P1 Ru1 N1 109.2(6)
C7 P1 Ru1 N3 -163.1(6)
C7 P1 Ru1 P1A -116(3)
C7 P1 Ru1 P2 11.3(6)
C7 P1 Ru1 P2A 18.7(6)
C7 P1 Ru1 Cl1 -76.8(6)
C7A C8A P2A C21A -137.4(10)
C7A C8A P2A C27A 120.7(11)
C7A C8A P2A Ru1 -12.1(12)
C7A P1A Ru1 N1 118.4(5)
C7A P1A Ru1 N3 -153.6(5)
C7A P1A Ru1 P1 72(3)
C7A P1A Ru1 P2 20.7(6)
C7A P1A Ru1 P2A 28.7(5)
C7A P1A Ru1 Cl1 -68.4(5)
C8 C7 P1 C9 138.7(10)
C8 C7 P1 C15 -119.9(11)
C8 C7 P1 Ru1 13.5(12)
C8 P2 Ru1 N1 -118.9(5)
C8 P2 Ru1 N2 153.1(5)
C8 P2 Ru1 P1 -29.1(6)
C8 P2 Ru1 P1A -21.2(6)
C8 P2 Ru1 P2A -75(3)
C8 P2 Ru1 Cl1 67.9(5)
C8A C7A P1A C9A 78.0(12)
C8A C7A P1A C15A -174.9(11)
C8A C7A P1A Ru1 -46.4(11)
C8A P2A Ru1 N1 -109.4(6)
C8A P2A Ru1 N2 162.9(6)
C8A P2A Ru1 P1 -18.8(6)
C8A P2A Ru1 P1A -11.6(7)
C8A P2A Ru1 P2 114(4)
C8A P2A Ru1 Cl1 76.6(6)
C9 C10 C11 C12 0.0
C9 P1 Ru1 N1 -10.9(5)
C9 P1 Ru1 N3 76.8(5)
C9 P1 Ru1 P1A 124(3)
C9 P1 Ru1 P2 -108.7(6)
C9 P1 Ru1 P2A -101.4(6)
C9 P1 Ru1 Cl1 163.2(5)
C9A C10A C11A C12A 0.0
C9A P1A Ru1 N1 2.1(6)
C9A P1A Ru1 N3 90.1(6)
C9A P1A Ru1 P1 -44(3)
C9A P1A Ru1 P2 -95.7(6)
C9A P1A Ru1 P2A -87.6(6)
C9A P1A Ru1 Cl1 175.3(6)
C10 C9 C14 C13 0.0
C10 C9 P1 C7 -36.0(10)
C10 C9 P1 C15 -141.3(7)
C10 C9 P1 Ru1 88.7(7)
C10 C11 C12 C13 0.0
C10A C9A C14A C13A 0.0
C10A C9A P1A C7A 3.9(10)
C10A C9A P1A C15A -103.7(8)
C10A C9A P1A Ru1 120.4(7)
C10A C11A C12A C13A 0.0
C11 C12 C13 C14 0.0
C11A C12A C13A C14A 0.0
C12 C13 C14 C9 0.0
C12A C13A C14A C9A 0.0
C14 C9 C10 C11 0.0
C14 C9 P1 C7 148.3(7)
C14 C9 P1 C15 43.0(8)
C14 C9 P1 Ru1 -87.1(6)
C14A C9A C10A C11A 0.0
C14A C9A P1A C7A -178.5(7)
C14A C9A P1A C15A 73.9(8)
C14A C9A P1A Ru1 -62.1(7)
C15 C16 C17 C18 0.0
C15 P1 Ru1 N1 -127.5(7)
C15 P1 Ru1 N3 -39.8(8)
C15 P1 Ru1 P1A 7(2)
C15 P1 Ru1 P2 134.7(8)
C15 P1 Ru1 P2A 142.1(8)
C15 P1 Ru1 Cl1 46.6(7)
C15A C16A C17A C18A 1(2)
C15A P1A Ru1 N1 -125.0(7)
C15A P1A Ru1 N3 -37.0(7)
C15A P1A Ru1 P1 -171(4)
C15A P1A Ru1 P2 137.2(7)
C15A P1A Ru1 P2A 145.3(8)
C15A P1A Ru1 Cl1 48.2(7)
C16 C15 C20 C19 0.0
C16 C15 P1 C7 129.5(7)
C16 C15 P1 C9 -123.3(7)
C16 C15 P1 Ru1 1.3(10)
C16 C17 C18 C19 0.0
C16A C15A C20A C19A -0.3(19)
C16A C15A P1A C7A 104.4(13)
C16A C15A P1A C9A -146.6(11)
C16A C15A P1A Ru1 -13.2(15)
C16A C17A C18A C19A -2(3)
C17 C18 C19 C20 0.0
C17A C18A C19A C20A 2(3)
C18 C19 C20 C15 0.0
C18A C19A C20A C15A -1(2)
C20 C15 C16 C17 0.0
C20 C15 P1 C7 -51.5(9)
C20 C15 P1 C9 55.7(9)
C20 C15 P1 Ru1 -179.6(5)
C20A C15A C16A C17A 0(2)
C20A C15A P1A C7A -74.9(12)
C20A C15A P1A C9A 34.1(12)
C20A C15A P1A Ru1 167.5(8)
C21 C22 C23 C24 0.0
C21 P2 Ru1 N1 -2.3(6)
C21 P2 Ru1 N2 -90.4(6)
C21 P2 Ru1 P1 87.4(6)
C21 P2 Ru1 P1A 95.4(6)
C21 P2 Ru1 P2A 41(3)
C21 P2 Ru1 Cl1 -175.5(6)
C21A C26A C25A C24A 0.0
C21A P2A Ru1 N1 10.5(6)
C21A P2A Ru1 N2 -77.2(6)
C21A P2A Ru1 P1 101.1(6)
C21A P2A Ru1 P1A 108.3(6)
C21A P2A Ru1 P2 -127(4)
C21A P2A Ru1 Cl1 -163.5(5)
C22 C21 C26 C25 0.0
C22 C21 P2 C8 178.3(7)
C22 C21 P2 C27 -73.7(8)
C22 C21 P2 Ru1 61.8(7)
C22 C23 C24 C25 0.0
C22A C21A C26A C25A 0.0
C22A C21A P2A C8A -147.4(7)
C22A C21A P2A C27A -43.8(9)
C22A C21A P2A Ru1 87.5(7)
C23 C24 C25 C26 0.0
C24 C25 C26 C21 0.0
C24A C23A C22A C21A 0.0
C25A C24A C23A C22A 0.0
C26 C21 C22 C23 0.0
C26 C21 P2 C8 -3.9(10)
C26 C21 P2 C27 104.1(8)
C26 C21 P2 Ru1 -120.4(7)
C26A C21A C22A C23A 0.0
C26A C21A P2A C8A 37.3(10)
C26A C21A P2A C27A 140.9(7)
C26A C21A P2A Ru1 -87.8(8)
C26A C25A C24A C23A 0.0
C27 C28 C29 C30 0.0
C27 P2 Ru1 N1 123.2(7)
C27 P2 Ru1 N2 35.2(8)
C27 P2 Ru1 P1 -147.0(8)
C27 P2 Ru1 P1A -139.1(7)
C27 P2 Ru1 P2A 167(4)
C27 P2 Ru1 Cl1 -50.0(7)
C27A C28A C29A C30A 2(2)
C27A P2A Ru1 N1 129.0(9)
C27A P2A Ru1 N2 41.3(9)
C27A P2A Ru1 P1 -140.4(9)
C27A P2A Ru1 P1A -133.3(9)
C27A P2A Ru1 P2 -8(3)
C27A P2A Ru1 Cl1 -45.0(9)
C28 C27 C32 C31 0.0
C28 C27 P2 C8 -102.9(8)
C28 C27 P2 C21 148.2(6)
C28 C27 P2 Ru1 15.4(10)
C28 C29 C30 C31 0.0
C28A C27A C32A C31A -1(2)
C28A C27A P2A C8A -132.0(13)
C28A C27A P2A C21A 121.5(13)
C28A C27A P2A Ru1 -4.3(17)
C28A C29A C30A C31A 0(2)
C29 C30 C31 C32 0.0
C29A C30A C31A C32A -2(2)
C30 C31 C32 C27 0.0
C30A C31A C32A C27A 3(2)
C32 C27 C28 C29 0.0
C32 C27 P2 C8 74.3(9)
C32 C27 P2 C21 -34.6(9)
C32 C27 P2 Ru1 -167.4(6)
C32A C27A C28A C29A -1(2)
C32A C27A P2A C8A 51.6(14)
C32A C27A P2A C21A -54.9(13)
C32A C27A P2A Ru1 179.3(9)
N1 C1 C2 C3 -73.9(6)
N2 C3 C4 C5 -70.1(6)
N3 C5 C4 C3 70.1(6)
N3 C5 C6 C1 -72.0(6)
P1 C7 C8 P2 -39.2(14)
P1 C9 C10 C11 -175.6(8)
P1 C9 C14 C13 175.8(8)
P1 C15 C16 C17 179.0(9)
P1 C15 C20 C19 -179.1(9)
P1A C7A C8A P2A 37.2(14)
P1A C9A C10A C11A 177.5(8)
P1A C9A C14A C13A -177.6(8)
P1A C15A C16A C17A -178.9(13)
P1A C15A C20A C19A 179.0(13)
P2 C21 C22 C23 177.9(7)
P2 C21 C26 C25 -177.7(8)
P2 C27 C28 C29 177.1(9)
P2 C27 C32 C31 -177.2(9)
P2A C21A C22A C23A -175.4(8)
P2A C21A C26A C25A 175.3(8)
P2A C27A C28A C29A -177.7(13)
P2A C27A C32A C31A 175.4(11)

loop_
_platon_squeeze_void_nr
_platon_squeeze_void_average_x
_platon_squeeze_void_average_y
_platon_squeeze_void_average_z
_platon_squeeze_void_volume
_platon_squeeze_void_count_electrons
_platon_squeeze_void_content
1 0.667 0.333 -0.043 128 18 ' '
2 0.667 0.333 0.457 128 18 ' '
